data_4311214
loop_
_publ_author_name
'Akira Onoda'
'Yusuke Yamada'
'Yoshiki Nakayama'
'Kazuyuki Takahashi'
'Hiroshi Adachi'
'Taka-aki Okamura'
'Akira Nakamura'
'Hitoshi Yamamoto'
'Norikazu Ueyama'
'Drahomir Vyprachticky'
'Yoshi Okamoto'

_publ_section_title
;
 Stabilization of Calcium- and Terbium-Carboxylate Bonds by NH...O
 Hydrogen Bonds in a Mononuclear Complex: A Functional Model of the Active
 Site of Calcium-Binding Proteins
;
_journal_name_full 'Inorganic Chemistry'
_journal_page_first 4447
_journal_page_last 4455
_journal_paper_doi 10.1021/ic035075t
_journal_volume 43
_journal_year 2004
_chemical_formula_moiety 'C55 H87 N6 O18 Tb '
_chemical_formula_sum 'C55 H87 N6 O18 Tb'
_chemical_formula_weight 1279.23
_chemical_name_systematic
; 
[Tb{OCOC6H3(NHCO-t-Bu)2}3(H2O)3]-2(H2O)-THF 
;
_space_group_IT_number 14
_symmetry_cell_setting monoclinic
_symmetry_Int_Tables_number 14
_symmetry_space_group_name_Hall '-P 2yn'
_symmetry_space_group_name_H-M 'P 1 21/n 1'
_atom_sites_solution_hydrogens geom
_atom_sites_solution_primary direct
_atom_sites_solution_secondary difmap
_audit_creation_date 'Tue Feb 10 13:44:08 2004'
_audit_creation_method SHELXL-97
_cell_angle_alpha 90.00
_cell_angle_beta 109.301(4)
_cell_angle_gamma 90.00
_cell_formula_units_Z 4
_cell_length_a 18.464(2)
_cell_length_b 13.6955(14)
_cell_length_c 26.228(4)
_cell_measurement_reflns_used 33982
_cell_measurement_temperature 200
_cell_measurement_theta_max 27.5
_cell_measurement_theta_min 3.0
_cell_volume 6259.6(13)
_computing_structure_refinement 'SHELXL-97 (Sheldrick, 1997)'
_computing_structure_solution 'SHELXS-86 (Sheldrick, 1990)'
_diffrn_ambient_temperature 200
_diffrn_detector_area_resol_mean 10.00
_diffrn_measured_fraction_theta_full 0.930
_diffrn_measured_fraction_theta_max 0.909
_diffrn_measurement_device_type 'Rigaku RAXIS-RAPID Imaging Plate'
_diffrn_measurement_method \w
_diffrn_radiation_monochromator graphite
_diffrn_radiation_source 'fine-focus sealed tube'
_diffrn_radiation_type MoK\a
_diffrn_radiation_wavelength 0.71069
_diffrn_reflns_av_R_equivalents 0.1244
_diffrn_reflns_av_sigmaI/netI 0.1062
_diffrn_reflns_limit_h_max 23
_diffrn_reflns_limit_h_min -23
_diffrn_reflns_limit_k_max 17
_diffrn_reflns_limit_k_min -17
_diffrn_reflns_limit_l_max 34
_diffrn_reflns_limit_l_min -34
_diffrn_reflns_number 50382
_diffrn_reflns_theta_full 25.00
_diffrn_reflns_theta_max 27.48
_diffrn_reflns_theta_min 3.06
_exptl_absorpt_coefficient_mu 1.201
_exptl_absorpt_correction_T_max 0.887
_exptl_absorpt_correction_T_min 0.786
_exptl_absorpt_correction_type multi-scan
_exptl_absorpt_process_details '(Higashi, 1995)'
_exptl_crystal_colour colorless
_exptl_crystal_density_diffrn 1.357
_exptl_crystal_density_method 'not measured'
_exptl_crystal_description platelet
_exptl_crystal_F_000 2672
_exptl_crystal_size_max 0.200
_exptl_crystal_size_mid 0.200
_exptl_crystal_size_min 0.100
_refine_diff_density_max 1.503
_refine_diff_density_min -1.043
_refine_diff_density_rms 0.115
_refine_ls_extinction_method none
_refine_ls_goodness_of_fit_ref 1.009
_refine_ls_hydrogen_treatment mixed
_refine_ls_matrix_type full
_refine_ls_number_parameters 749
_refine_ls_number_reflns 13038
_refine_ls_number_restraints 114
_refine_ls_restrained_S_all 1.020
_refine_ls_R_factor_all 0.0989
_refine_ls_R_factor_gt 0.0635
_refine_ls_shift/su_max 0.001
_refine_ls_shift/su_mean 0.000
_refine_ls_structure_factor_coef Fsqd
_refine_ls_weighting_details 'calc w=1/[\s^2^(Fo^2^)+(0.0688P)^2^+0.0000P] where P=(Fo^2^+2Fc^2^)/3'
_refine_ls_weighting_scheme calc
_refine_ls_wR_factor_gt 0.1480
_refine_ls_wR_factor_ref 0.1580
_reflns_number_gt 7867
_reflns_number_total 13038
_reflns_threshold_expression I>2\s(I)
_cod_data_source_file ic035075tsi20040225_084922_2.cif
_cod_data_source_block 5
_cod_original_cell_volume 6259.7(14)
_cod_database_code 4311214

loop_
_symmetry_equiv_pos_as_xyz
'x, y, z'
'-x+1/2, y+1/2, -z+1/2'
'-x, -y, -z'
'x-1/2, -y-1/2, z-1/2'

loop_
_atom_site_label
_atom_site_type_symbol
_atom_site_fract_x
_atom_site_fract_y
_atom_site_fract_z
_atom_site_U_iso_or_equiv
_atom_site_adp_type
_atom_site_occupancy
_atom_site_symmetry_multiplicity
_atom_site_calc_flag
_atom_site_refinement_flags
_atom_site_disorder_assembly
_atom_site_disorder_group
Tb1 Tb 0.689485(16) 0.47896(2) 0.414532(10) 0.04507(11) Uani 1 1 d . . .
O1 O 0.8576(3) 0.0208(4) 0.5279(2) 0.0763(14) Uani 1 1 d . . .
O2 O 0.6878(3) 0.2101(3) 0.18379(16) 0.0640(12) Uani 1 1 d . . .
O3 O 0.5428(3) 0.3954(4) 0.62634(16) 0.0661(12) Uani 1 1 d . . .
O4 O 1.0850(3) 0.4146(3) 0.44197(18) 0.0697(13) Uani 1 1 d . . .
O5 O 0.3824(3) 0.6292(4) 0.16980(19) 0.0844(17) Uani 1 1 d . . .
O6 O 0.3853(3) 0.1181(5) 0.3593(2) 0.099(2) Uani 1 1 d . . .
O7 O 0.7559(4) 0.2941(4) 0.0664(2) 0.0887(17) Uani 1 1 d . . .
O8 O 0.7420(3) 0.6202(3) 0.38318(16) 0.0618(12) Uani 1 1 d . . .
O9 O 0.7683(2) 0.5523(3) 0.49622(14) 0.0521(10) Uani 1 1 d . . .
O10 O 0.6113(2) 0.6090(3) 0.42939(16) 0.0593(11) Uani 1 1 d . . .
O11 O 0.7588(3) 0.3286(3) 0.44836(17) 0.0580(11) Uani 1 1 d . . .
O12 O 0.8197(2) 0.4342(3) 0.41710(16) 0.0542(10) Uani 1 1 d . . .
O21 O 0.6723(2) 0.4058(3) 0.32909(15) 0.0560(11) Uani 1 1 d . . .
O22 O 0.5907(2) 0.5210(3) 0.32624(15) 0.0529(10) Uani 1 1 d . . .
O31 O 0.5836(3) 0.3597(3) 0.40479(16) 0.0615(12) Uani 1 1 d . . .
O32 O 0.6430(3) 0.4173(3) 0.48496(16) 0.0643(12) Uani 1 1 d . . .
O101 O 0.2621(3) 0.2127(3) 0.38140(17) 0.0715(14) Uani 1 1 d . . .
O102 O 0.2958(3) 0.2862(3) 0.48201(17) 0.0669(13) Uani 1 1 d . . .
N1 N 0.8210(3) 0.1630(4) 0.4844(2) 0.0643(15) Uani 1 1 d . . .
H1 H 0.7819 0.2036 0.4744 0.077 Uiso 1 1 calc R . .
N2 N 0.6586(3) 0.3003(4) 0.24663(18) 0.0580(14) Uani 1 1 d . . .
H2 H 0.6723 0.3085 0.2818 0.070 Uiso 1 1 calc R . .
N3 N 0.6037(3) 0.3703(4) 0.56589(19) 0.0597(14) Uani 1 1 d . . .
H3 H 0.6439 0.3880 0.5572 0.072 Uiso 1 1 calc R . .
N4 N 0.9550(3) 0.3998(4) 0.41249(19) 0.0557(14) Uani 1 1 d . . .
H4 H 0.9120 0.4299 0.3946 0.067 Uiso 1 1 calc R . .
N5 N 0.4919(3) 0.5801(4) 0.23449(18) 0.0526(13) Uani 1 1 d . . .
H5 H 0.5203 0.5925 0.2681 0.063 Uiso 1 1 calc R . .
N6 N 0.4910(3) 0.2128(4) 0.3915(2) 0.0620(15) Uani 1 1 d . . .
H6 H 0.5253 0.2441 0.3809 0.074 Uiso 1 1 calc R . .
C1 C 0.8182(4) 0.3508(5) 0.4373(2) 0.0516(15) Uani 1 1 d . . .
C2 C 0.6132(3) 0.4563(4) 0.3020(2) 0.0466(14) Uani 1 1 d . . .
C3 C 0.5929(4) 0.3606(5) 0.4544(2) 0.0536(15) Uani 1 1 d . . .
C11 C 0.8841(4) 0.2811(4) 0.4451(2) 0.0501(15) Uani 1 1 d . . .
C12 C 0.8807(4) 0.1879(5) 0.4660(2) 0.0525(16) Uani 1 1 d . . .
C13 C 0.9380(4) 0.1204(5) 0.4677(3) 0.0626(18) Uani 1 1 d . . .
H7 H 0.9356 0.0564 0.4811 0.075 Uiso 1 1 calc R . .
C14 C 0.9972(4) 0.1449(5) 0.4504(2) 0.0633(18) Uani 1 1 d . . .
H8 H 1.0346 0.0971 0.4508 0.076 Uiso 1 1 calc R . .
C15 C 1.0042(4) 0.2372(5) 0.4322(2) 0.0587(17) Uani 1 1 d . . .
H9 H 1.0466 0.2535 0.4210 0.070 Uiso 1 1 calc R . .
C16 C 0.9487(4) 0.3062(5) 0.4304(2) 0.0530(16) Uani 1 1 d . . .
C17 C 0.8121(4) 0.0879(5) 0.5150(3) 0.0641(19) Uani 1 1 d . . .
C18 C 0.7411(5) 0.0951(6) 0.5328(3) 0.077(2) Uani 1 1 d . . .
C21 C 0.5748(3) 0.4371(5) 0.2427(2) 0.0494(14) Uani 1 1 d . . .
C22 C 0.5982(4) 0.3602(5) 0.2164(2) 0.0535(16) Uani 1 1 d . . .
C23 C 0.5609(4) 0.3419(5) 0.1623(2) 0.0600(18) Uani 1 1 d . . .
H10 H 0.5774 0.2900 0.1448 0.072 Uiso 1 1 calc R . .
C24 C 0.4993(4) 0.3998(5) 0.1336(2) 0.0653(19) Uani 1 1 d . . .
H11 H 0.4732 0.3857 0.0966 0.078 Uiso 1 1 calc R . .
C25 C 0.4756(4) 0.4755(5) 0.1569(2) 0.0599(17) Uani 1 1 d . . .
H12 H 0.4339 0.5149 0.1361 0.072 Uiso 1 1 calc R . .
C26 C 0.5120(4) 0.4963(5) 0.2114(2) 0.0532(16) Uani 1 1 d . . .
C27 C 0.6990(4) 0.2327(5) 0.2308(2) 0.0559(16) Uani 1 1 d . . .
C28 C 0.7646(5) 0.1857(6) 0.2769(3) 0.079(2) Uani 1 1 d . . .
C31 C 0.5478(4) 0.2937(5) 0.4776(2) 0.0539(16) Uani 1 1 d . . .
C32 C 0.5565(4) 0.2991(5) 0.5330(2) 0.0568(16) Uani 1 1 d . . .
C33 C 0.5210(4) 0.2320(5) 0.5558(3) 0.0642(18) Uani 1 1 d . . .
H13 H 0.5278 0.2349 0.5933 0.077 Uiso 1 1 calc R . .
C34 C 0.4758(4) 0.1610(5) 0.5241(3) 0.0672(19) Uani 1 1 d . . .
H14 H 0.4525 0.1139 0.5403 0.081 Uiso 1 1 calc R . .
C35 C 0.4634(4) 0.1561(5) 0.4698(3) 0.0614(17) Uani 1 1 d . . .
H15 H 0.4300 0.1079 0.4484 0.074 Uiso 1 1 calc R . .
C36 C 0.4994(4) 0.2214(5) 0.4461(3) 0.0590(17) Uani 1 1 d . . .
C37 C 0.5951(4) 0.4150(5) 0.6093(2) 0.0575(17) Uani 1 1 d . . .
C38 C 0.6527(4) 0.4940(5) 0.6346(3) 0.0601(17) Uani 1 1 d . . .
C41 C 1.0208(4) 0.4492(5) 0.4198(2) 0.0553(16) Uani 1 1 d . . .
C42 C 1.0093(4) 0.5538(5) 0.3998(2) 0.0595(17) Uani 1 1 d . . .
C51 C 0.4347(4) 0.6443(5) 0.2119(2) 0.0602(17) Uani 1 1 d . . .
C52 C 0.4392(4) 0.7409(5) 0.2409(2) 0.0592(17) Uani 1 1 d . . .
C61 C 0.4371(5) 0.1628(6) 0.3526(3) 0.072(2) Uani 1 1 d . . .
C62 C 0.4489(5) 0.1632(6) 0.2976(3) 0.086(3) Uani 1 1 d D . .
C71 C 0.6854(5) 0.3452(7) 0.0641(4) 0.098(3) Uani 1 1 d . . .
H79 H 0.6495 0.3008 0.0736 0.117 Uiso 1 1 calc R . .
H80 H 0.6596 0.3724 0.0276 0.117 Uiso 1 1 calc R . .
C72 C 0.7121(6) 0.4258(7) 0.1054(4) 0.102(3) Uani 1 1 d . . .
H81 H 0.7133 0.4891 0.0874 0.123 Uiso 1 1 calc R . .
H82 H 0.6775 0.4317 0.1271 0.123 Uiso 1 1 calc R . .
C73 C 0.7913(7) 0.3970(9) 0.1405(4) 0.135(4) Uani 1 1 d . . .
H83 H 0.8229 0.4552 0.1558 0.162 Uiso 1 1 calc R . .
H84 H 0.7894 0.3541 0.1705 0.162 Uiso 1 1 calc R . .
C74 C 0.8213(6) 0.3448(7) 0.1032(4) 0.109(3) Uani 1 1 d . . .
H85 H 0.8434 0.3911 0.0833 0.130 Uiso 1 1 calc R . .
H86 H 0.8616 0.2979 0.1230 0.130 Uiso 1 1 calc R . .
C101 C 0.7475(6) 0.1841(7) 0.5669(4) 0.103(3) Uani 1 1 d . . .
H16 H 0.7502 0.2422 0.5458 0.123 Uiso 1 1 calc R . .
H17 H 0.7941 0.1799 0.5985 0.123 Uiso 1 1 calc R . .
H18 H 0.7026 0.1886 0.5787 0.123 Uiso 1 1 calc R . .
C102 C 0.6690(5) 0.0981(6) 0.4828(4) 0.100(3) Uani 1 1 d . . .
H19 H 0.6683 0.0413 0.4600 0.120 Uiso 1 1 calc R . .
H20 H 0.6690 0.1581 0.4624 0.120 Uiso 1 1 calc R . .
H21 H 0.6234 0.0970 0.4941 0.120 Uiso 1 1 calc R . .
C103 C 0.7386(6) 0.0024(7) 0.5638(5) 0.135(5) Uani 1 1 d . . .
H22 H 0.7865 -0.0040 0.5943 0.161 Uiso 1 1 calc R . .
H23 H 0.7327 -0.0541 0.5398 0.161 Uiso 1 1 calc R . .
H24 H 0.6951 0.0053 0.5773 0.161 Uiso 1 1 calc R . .
C104 C 0.8328(6) 0.2593(10) 0.2925(4) 0.154(5) Uani 1 1 d U . .
H25 H 0.8172 0.3197 0.3061 0.184 Uiso 1 1 calc R . .
H26 H 0.8474 0.2739 0.2607 0.184 Uiso 1 1 calc R . .
H27 H 0.8766 0.2306 0.3207 0.184 Uiso 1 1 calc R . .
C105 C 0.7856(8) 0.0951(9) 0.2589(4) 0.192(6) Uani 1 1 d U . .
H28 H 0.8042 0.1068 0.2285 0.231 Uiso 1 1 calc R . .
H29 H 0.7407 0.0520 0.2472 0.231 Uiso 1 1 calc R . .
H30 H 0.8262 0.0641 0.2885 0.231 Uiso 1 1 calc R . .
C106 C 0.7432(5) 0.1694(6) 0.3272(3) 0.081(2) Uani 1 1 d . . .
H31 H 0.7008 0.1226 0.3193 0.097 Uiso 1 1 calc R . .
H32 H 0.7273 0.2316 0.3387 0.097 Uiso 1 1 calc R . .
H33 H 0.7876 0.1437 0.3560 0.097 Uiso 1 1 calc R . .
C107 C 0.7326(5) 0.4758(7) 0.6305(4) 0.105(3) Uani 1 1 d . . .
H34 H 0.7657 0.5319 0.6454 0.126 Uiso 1 1 calc R . .
H35 H 0.7281 0.4670 0.5925 0.126 Uiso 1 1 calc R . .
H36 H 0.7548 0.4169 0.6509 0.126 Uiso 1 1 calc R . .
C108 C 0.6221(6) 0.5852(6) 0.6032(4) 0.127(4) Uani 1 1 d . . .
H37 H 0.6158 0.5746 0.5650 0.153 Uiso 1 1 calc R . .
H38 H 0.6582 0.6390 0.6173 0.153 Uiso 1 1 calc R . .
H39 H 0.5723 0.6016 0.6068 0.153 Uiso 1 1 calc R . .
C109 C 0.6616(7) 0.5054(7) 0.6935(3) 0.116(4) Uani 1 1 d . . .
H40 H 0.6961 0.5603 0.7088 0.139 Uiso 1 1 calc R . .
H41 H 0.6832 0.4454 0.7130 0.139 Uiso 1 1 calc R . .
H42 H 0.6113 0.5181 0.6972 0.139 Uiso 1 1 calc R . .
C110 C 0.9690(4) 0.6101(5) 0.4324(2) 0.0677(19) Uani 1 1 d . . .
H43 H 0.9192 0.5798 0.4279 0.081 Uiso 1 1 calc R . .
H44 H 0.9612 0.6778 0.4197 0.081 Uiso 1 1 calc R . .
H45 H 1.0006 0.6090 0.4707 0.081 Uiso 1 1 calc R . .
C111 C 1.0864(4) 0.6009(6) 0.4061(4) 0.089(3) Uani 1 1 d . . .
H46 H 1.0782 0.6679 0.3923 0.106 Uiso 1 1 calc R . .
H47 H 1.1126 0.5633 0.3856 0.106 Uiso 1 1 calc R . .
H48 H 1.1179 0.6018 0.4443 0.106 Uiso 1 1 calc R . .
C112 C 0.9587(5) 0.5555(6) 0.3396(2) 0.075(2) Uani 1 1 d . . .
H49 H 0.9841 0.5187 0.3182 0.090 Uiso 1 1 calc R . .
H50 H 0.9511 0.6232 0.3268 0.090 Uiso 1 1 calc R . .
H51 H 0.9088 0.5257 0.3355 0.090 Uiso 1 1 calc R . .
C113 C 0.5101(4) 0.7537(5) 0.2906(2) 0.0661(19) Uani 1 1 d . . .
H52 H 0.5107 0.8199 0.3050 0.079 Uiso 1 1 calc R . .
H53 H 0.5563 0.7435 0.2807 0.079 Uiso 1 1 calc R . .
H54 H 0.5090 0.7060 0.3182 0.079 Uiso 1 1 calc R . .
C114 C 0.4397(5) 0.8187(5) 0.1989(3) 0.078(2) Uani 1 1 d . . .
H55 H 0.3934 0.8119 0.1672 0.094 Uiso 1 1 calc R . .
H56 H 0.4852 0.8099 0.1880 0.094 Uiso 1 1 calc R . .
H57 H 0.4408 0.8838 0.2146 0.094 Uiso 1 1 calc R . .
C115 C 0.3671(5) 0.7535(6) 0.2562(3) 0.080(2) Uani 1 1 d . . .
H58 H 0.3219 0.7521 0.2235 0.096 Uiso 1 1 calc R . .
H59 H 0.3693 0.8162 0.2747 0.096 Uiso 1 1 calc R . .
H60 H 0.3638 0.7003 0.2803 0.096 Uiso 1 1 calc R . .
C116 C 0.5202(11) 0.2063(18) 0.2942(9) 0.115(9) Uani 0.448(14) 1 d PDU . .
H61 H 0.5119 0.2284 0.2572 0.138 Uiso 0.448(14) 1 calc PR . .
H62 H 0.5611 0.1572 0.3043 0.138 Uiso 0.448(14) 1 calc PR . .
H63 H 0.5351 0.2620 0.3190 0.138 Uiso 0.448(14) 1 calc PR . .
C117 C 0.4340(15) 0.0650(12) 0.2718(10) 0.122(9) Uani 0.448(14) 1 d PDU . .
H64 H 0.4809 0.0405 0.2666 0.147 Uiso 0.448(14) 1 calc PR . .
H65 H 0.3932 0.0700 0.2367 0.147 Uiso 0.448(14) 1 calc PR . .
H66 H 0.4179 0.0200 0.2951 0.147 Uiso 0.448(14) 1 calc PR . .
C118 C 0.3809(13) 0.227(2) 0.2656(10) 0.174(13) Uani 0.448(14) 1 d PDU . .
H67 H 0.3531 0.1949 0.2313 0.209 Uiso 0.448(14) 1 calc PR . .
H68 H 0.3998 0.2906 0.2584 0.209 Uiso 0.448(14) 1 calc PR . .
H69 H 0.3463 0.2362 0.2867 0.209 Uiso 0.448(14) 1 calc PR . .
C119 C 0.4748(13) 0.2557(11) 0.2817(7) 0.118(7) Uani 0.552(14) 1 d PDU . .
H70 H 0.4301 0.2952 0.2619 0.142 Uiso 0.552(14) 1 calc PR . .
H71 H 0.5059 0.2428 0.2586 0.142 Uiso 0.552(14) 1 calc PR . .
H72 H 0.5056 0.2911 0.3141 0.142 Uiso 0.552(14) 1 calc PR . .
C120 C 0.5137(11) 0.0870(15) 0.3059(7) 0.149(9) Uani 0.552(14) 1 d PDU . .
H73 H 0.5521 0.1123 0.2910 0.178 Uiso 0.552(14) 1 calc PR . .
H74 H 0.4920 0.0262 0.2873 0.178 Uiso 0.552(14) 1 calc PR . .
H75 H 0.5379 0.0741 0.3445 0.178 Uiso 0.552(14) 1 calc PR . .
C121 C 0.3806(10) 0.1241(15) 0.2560(6) 0.120(7) Uani 0.552(14) 1 d PDU . .
H76 H 0.3891 0.0554 0.2493 0.144 Uiso 0.552(14) 1 calc PR . .
H77 H 0.3708 0.1614 0.2226 0.144 Uiso 0.552(14) 1 calc PR . .
H78 H 0.3362 0.1294 0.2685 0.144 Uiso 0.552(14) 1 calc PR . .

loop_
_atom_site_aniso_label
_atom_site_aniso_U_11
_atom_site_aniso_U_22
_atom_site_aniso_U_33
_atom_site_aniso_U_23
_atom_site_aniso_U_13
_atom_site_aniso_U_12
Tb1 0.04879(18) 0.05045(18) 0.03492(14) -0.00018(12) 0.01241(10) 0.00063(16)
O1 0.076(3) 0.070(3) 0.079(3) 0.014(3) 0.020(3) 0.016(3)
O2 0.076(3) 0.069(3) 0.046(2) -0.006(2) 0.018(2) 0.016(3)
O3 0.066(3) 0.083(3) 0.052(3) -0.005(2) 0.024(2) -0.003(3)
O4 0.053(3) 0.072(3) 0.071(3) 0.002(2) 0.004(2) 0.001(3)
O5 0.083(4) 0.081(4) 0.064(3) -0.017(2) -0.009(3) 0.024(3)
O6 0.093(4) 0.127(5) 0.091(4) -0.045(3) 0.047(3) -0.056(4)
O7 0.099(4) 0.081(4) 0.079(4) -0.001(3) 0.021(3) 0.009(3)
O8 0.070(3) 0.064(3) 0.054(3) 0.006(2) 0.024(2) -0.010(2)
O9 0.048(2) 0.063(3) 0.042(2) -0.0039(17) 0.0109(17) -0.004(2)
O10 0.059(3) 0.068(3) 0.052(2) -0.0099(19) 0.019(2) 0.000(2)
O11 0.058(3) 0.051(3) 0.071(3) 0.013(2) 0.030(2) 0.014(2)
O12 0.050(2) 0.054(3) 0.061(3) 0.008(2) 0.0223(19) 0.000(2)
O21 0.058(3) 0.065(3) 0.040(2) -0.0036(18) 0.0099(19) 0.016(2)
O22 0.057(3) 0.060(3) 0.042(2) -0.0021(19) 0.0163(18) 0.012(2)
O31 0.064(3) 0.074(3) 0.046(2) -0.001(2) 0.017(2) -0.013(3)
O32 0.080(3) 0.067(3) 0.052(2) -0.008(2) 0.030(2) -0.016(3)
O101 0.082(3) 0.069(3) 0.056(3) -0.003(2) 0.013(2) -0.015(3)
O102 0.072(3) 0.064(3) 0.058(3) -0.007(2) 0.012(2) 0.005(3)
N1 0.055(3) 0.055(4) 0.079(4) 0.016(3) 0.017(3) 0.011(3)
N2 0.062(3) 0.070(4) 0.035(3) -0.006(2) 0.008(2) 0.014(3)
N3 0.067(4) 0.067(4) 0.052(3) -0.004(2) 0.029(3) -0.008(3)
N4 0.054(3) 0.061(3) 0.049(3) 0.008(2) 0.013(2) -0.001(3)
N5 0.057(3) 0.055(3) 0.041(3) 0.002(2) 0.010(2) 0.007(3)
N6 0.063(4) 0.064(4) 0.059(3) -0.005(3) 0.021(3) -0.013(3)
C1 0.052(4) 0.063(4) 0.035(3) -0.006(3) 0.007(3) 0.000(3)
C2 0.050(3) 0.046(4) 0.045(3) -0.003(2) 0.018(3) -0.012(3)
C3 0.054(4) 0.059(4) 0.049(3) -0.003(3) 0.019(3) 0.007(3)
C11 0.053(4) 0.051(4) 0.038(3) -0.002(2) 0.004(3) 0.007(3)
C12 0.049(4) 0.053(4) 0.051(3) 0.001(3) 0.010(3) -0.003(3)
C13 0.066(5) 0.052(4) 0.064(4) 0.002(3) 0.013(3) 0.001(4)
C14 0.053(4) 0.075(5) 0.055(4) -0.001(3) 0.009(3) 0.014(4)
C15 0.060(4) 0.065(4) 0.050(4) -0.001(3) 0.018(3) 0.006(4)
C16 0.049(4) 0.069(4) 0.038(3) -0.002(3) 0.010(3) 0.000(4)
C17 0.061(4) 0.053(4) 0.071(4) 0.007(3) 0.012(3) 0.002(4)
C18 0.068(5) 0.068(5) 0.093(6) 0.024(4) 0.025(4) -0.003(4)
C21 0.055(4) 0.056(3) 0.036(3) 0.002(2) 0.013(2) 0.000(3)
C22 0.059(4) 0.060(4) 0.040(3) 0.001(3) 0.015(3) -0.003(3)
C23 0.072(4) 0.066(4) 0.038(3) -0.008(3) 0.012(3) 0.005(4)
C24 0.069(4) 0.078(5) 0.040(3) -0.008(3) 0.005(3) 0.011(4)
C25 0.057(4) 0.071(4) 0.043(3) 0.000(3) 0.005(3) 0.012(4)
C26 0.053(4) 0.065(4) 0.041(3) 0.001(2) 0.015(3) 0.004(3)
C27 0.054(4) 0.068(4) 0.044(3) -0.005(3) 0.014(3) 0.004(4)
C28 0.085(6) 0.097(6) 0.047(4) 0.001(3) 0.012(4) 0.041(5)
C31 0.050(4) 0.059(4) 0.056(4) 0.006(3) 0.021(3) -0.002(3)
C32 0.057(4) 0.061(4) 0.057(4) -0.002(3) 0.024(3) 0.004(4)
C33 0.075(5) 0.063(4) 0.059(4) 0.005(3) 0.028(3) -0.004(4)
C34 0.074(5) 0.055(4) 0.081(5) 0.007(3) 0.038(4) -0.004(4)
C35 0.058(4) 0.051(4) 0.079(5) -0.004(3) 0.028(3) -0.011(4)
C36 0.061(4) 0.057(4) 0.063(4) -0.007(3) 0.028(3) -0.002(4)
C37 0.057(4) 0.068(5) 0.045(3) 0.010(3) 0.014(3) 0.002(4)
C38 0.060(4) 0.067(5) 0.052(3) 0.005(3) 0.016(3) 0.000(4)
C41 0.061(4) 0.065(4) 0.043(3) 0.000(3) 0.021(3) 0.003(4)
C42 0.058(4) 0.074(5) 0.047(3) 0.003(3) 0.018(3) 0.001(4)
C51 0.072(5) 0.056(4) 0.050(4) 0.002(3) 0.017(3) 0.001(4)
C52 0.069(4) 0.059(4) 0.048(3) -0.004(3) 0.017(3) 0.000(4)
C61 0.078(5) 0.069(5) 0.074(5) -0.024(4) 0.031(4) -0.012(5)
C62 0.090(6) 0.095(6) 0.079(5) -0.033(4) 0.035(5) -0.027(5)
C71 0.082(6) 0.087(6) 0.117(7) 0.031(5) 0.021(5) 0.015(6)
C72 0.109(8) 0.097(7) 0.098(7) -0.010(5) 0.029(6) 0.004(6)
C73 0.143(11) 0.141(10) 0.104(8) -0.034(7) 0.018(7) -0.003(8)
C74 0.118(8) 0.090(7) 0.102(7) -0.008(5) 0.015(6) -0.003(6)
C101 0.107(7) 0.117(8) 0.100(7) 0.006(6) 0.055(6) -0.003(6)
C102 0.072(6) 0.080(6) 0.140(8) 0.008(5) 0.024(5) 0.008(5)
C103 0.102(8) 0.113(8) 0.203(12) 0.089(8) 0.070(8) 0.008(7)
C104 0.083(7) 0.247(13) 0.115(8) 0.057(8) 0.011(6) -0.022(8)
C105 0.274(13) 0.200(11) 0.074(6) 0.004(6) 0.018(7) 0.187(11)
C106 0.097(6) 0.081(5) 0.060(4) 0.013(4) 0.021(4) 0.035(5)
C107 0.067(5) 0.139(8) 0.100(7) -0.039(6) 0.015(5) -0.006(6)
C108 0.119(8) 0.071(6) 0.149(9) 0.023(6) -0.013(7) -0.037(6)
C109 0.154(10) 0.128(8) 0.084(6) -0.045(5) 0.066(6) -0.060(7)
C110 0.083(5) 0.072(5) 0.047(4) -0.004(3) 0.021(3) -0.006(4)
C111 0.068(5) 0.091(6) 0.110(6) 0.027(5) 0.032(5) -0.003(5)
C112 0.104(6) 0.076(5) 0.044(3) 0.001(3) 0.022(4) 0.008(5)
C113 0.075(5) 0.064(4) 0.059(4) -0.011(3) 0.022(3) -0.009(4)
C114 0.097(6) 0.070(5) 0.066(4) 0.008(3) 0.025(4) 0.008(5)
C115 0.092(6) 0.087(6) 0.057(4) -0.006(4) 0.017(4) 0.007(5)
C116 0.136(16) 0.139(17) 0.085(12) -0.023(12) 0.057(12) -0.059(14)
C117 0.134(16) 0.145(16) 0.112(14) -0.011(12) 0.074(13) -0.017(14)
C118 0.21(2) 0.19(2) 0.142(17) -0.004(15) 0.087(15) 0.038(16)
C119 0.169(16) 0.112(13) 0.082(11) -0.013(9) 0.054(11) -0.037(12)
C120 0.167(16) 0.186(17) 0.113(12) -0.038(11) 0.074(12) 0.036(14)
C121 0.130(13) 0.148(15) 0.070(9) -0.025(10) 0.016(9) -0.058(12)

loop_
_atom_type_symbol
_atom_type_description
_atom_type_scat_dispersion_real
_atom_type_scat_dispersion_imag
_atom_type_scat_source
Tb Tb -0.1723 4.1537 'International Tables Vol C Tables 4.2.6.8 and 6.1.1.4'
O O 0.0106 0.0060 'International Tables Vol C Tables 4.2.6.8 and 6.1.1.4'
N N 0.0061 0.0033 'International Tables Vol C Tables 4.2.6.8 and 6.1.1.4'
C C 0.0033 0.0016 'International Tables Vol C Tables 4.2.6.8 and 6.1.1.4'
H H 0.0000 0.0000 'International Tables Vol C Tables 4.2.6.8 and 6.1.1.4'

loop_
_geom_angle_atom_site_label_1
_geom_angle_atom_site_label_2
_geom_angle_atom_site_label_3
_geom_angle
_geom_angle_site_symmetry_1
_geom_angle_site_symmetry_3
_geom_angle_publ_flag
O21 Tb1 O9 151.39(15) . . ?
O21 Tb1 O10 124.38(13) . . ?
O9 Tb1 O10 76.26(14) . . ?
O21 Tb1 O8 87.72(15) . . ?
O9 Tb1 O8 76.96(14) . . ?
O10 Tb1 O8 78.01(16) . . ?
O21 Tb1 O11 82.95(14) . . ?
O9 Tb1 O11 86.41(14) . . ?
O10 Tb1 O11 147.14(15) . . ?
O8 Tb1 O11 125.32(15) . . ?
O21 Tb1 O32 126.80(15) . . ?
O9 Tb1 O32 74.17(14) . . ?
O10 Tb1 O32 75.68(15) . . ?
O8 Tb1 O32 144.64(15) . . ?
O11 Tb1 O32 72.78(16) . . ?
O21 Tb1 O12 75.26(14) . . ?
O9 Tb1 O12 77.23(14) . . ?
O10 Tb1 O12 144.45(15) . . ?
O8 Tb1 O12 73.25(15) . . ?
O11 Tb1 O12 52.24(14) . . ?
O32 Tb1 O12 118.69(15) . . ?
O21 Tb1 O31 76.81(15) . . ?
O9 Tb1 O31 126.47(13) . . ?
O10 Tb1 O31 90.57(16) . . ?
O8 Tb1 O31 151.01(14) . . ?
O11 Tb1 O31 77.45(15) . . ?
O32 Tb1 O31 52.32(14) . . ?
O12 Tb1 O31 124.41(15) . . ?
O21 Tb1 O22 52.70(13) . . ?
O9 Tb1 O22 141.29(14) . . ?
O10 Tb1 O22 71.67(13) . . ?
O8 Tb1 O22 75.68(14) . . ?
O11 Tb1 O22 131.99(14) . . ?
O32 Tb1 O22 116.85(15) . . ?
O12 Tb1 O22 119.39(13) . . ?
O31 Tb1 O22 75.44(14) . . ?
O21 Tb1 C2 26.81(15) . . ?
O9 Tb1 C2 158.30(15) . . ?
O10 Tb1 C2 97.57(16) . . ?
O8 Tb1 C2 81.42(15) . . ?
O11 Tb1 C2 107.90(16) . . ?
O32 Tb1 C2 125.05(16) . . ?
O12 Tb1 C2 98.37(16) . . ?
O31 Tb1 C2 73.70(15) . . ?
O22 Tb1 C2 25.91(15) . . ?
O21 Tb1 C3 101.63(17) . . ?
O9 Tb1 C3 100.39(16) . . ?
O10 Tb1 C3 83.13(17) . . ?
O8 Tb1 C3 161.05(17) . . ?
O11 Tb1 C3 72.67(17) . . ?
O32 Tb1 C3 26.26(14) . . ?
O12 Tb1 C3 124.89(16) . . ?
O31 Tb1 C3 26.08(14) . . ?
O22 Tb1 C3 96.77(16) . . ?
C2 Tb1 C3 99.46(17) . . ?
O21 Tb1 C1 77.31(14) . . ?
O9 Tb1 C1 81.49(15) . . ?
O10 Tb1 C1 157.63(14) . . ?
O8 Tb1 C1 99.39(18) . . ?
O11 Tb1 C1 26.07(16) . . ?
O32 Tb1 C1 96.11(18) . . ?
O12 Tb1 C1 26.18(16) . . ?
O31 Tb1 C1 100.88(18) . . ?
O22 Tb1 C1 129.68(14) . . ?
C2 Tb1 C1 104.05(17) . . ?
C3 Tb1 C1 98.74(19) . . ?
C74 O7 C71 109.3(7) . . ?
C1 O11 Tb1 96.0(4) . . ?
C1 O12 Tb1 94.6(4) . . ?
C2 O21 Tb1 96.8(3) . . ?
C2 O22 Tb1 92.6(3) . . ?
C3 O31 Tb1 93.0(4) . . ?
C3 O32 Tb1 95.7(4) . . ?
C17 N1 C12 131.6(6) . . ?
C17 N1 H1 114.2 . . ?
C12 N1 H1 114.2 . . ?
C27 N2 C22 130.7(5) . . ?
C27 N2 H2 114.7 . . ?
C22 N2 H2 114.7 . . ?
C37 N3 C32 127.8(6) . . ?
C37 N3 H3 116.1 . . ?
C32 N3 H3 116.1 . . ?
C41 N4 C16 126.2(6) . . ?
C41 N4 H4 116.9 . . ?
C16 N4 H4 116.9 . . ?
C51 N5 C26 128.6(5) . . ?
C51 N5 H5 115.7 . . ?
C26 N5 H5 115.7 . . ?
C61 N6 C36 128.4(6) . . ?
C61 N6 H6 115.8 . . ?
C36 N6 H6 115.8 . . ?
O11 C1 O12 117.1(6) . . ?
O11 C1 C11 122.8(6) . . ?
O12 C1 C11 120.1(6) . . ?
O11 C1 Tb1 57.9(3) . . ?
O12 C1 Tb1 59.2(3) . . ?
C11 C1 Tb1 176.0(4) . . ?
O22 C2 O21 117.8(5) . . ?
O22 C2 C21 122.1(5) . . ?
O21 C2 C21 120.1(5) . . ?
O22 C2 Tb1 61.5(3) . . ?
O21 C2 Tb1 56.3(3) . . ?
C21 C2 Tb1 176.0(4) . . ?
O31 C3 O32 118.9(6) . . ?
O31 C3 C31 120.7(6) . . ?
O32 C3 C31 120.4(5) . . ?
O31 C3 Tb1 60.9(3) . . ?
O32 C3 Tb1 58.0(3) . . ?
C31 C3 Tb1 175.4(4) . . ?
C12 C11 C16 118.7(6) . . ?
C12 C11 C1 119.5(6) . . ?
C16 C11 C1 121.8(6) . . ?
N1 C12 C13 120.6(6) . . ?
N1 C12 C11 120.3(6) . . ?
C13 C12 C11 119.0(6) . . ?
C14 C13 C12 120.7(7) . . ?
C14 C13 H7 119.6 . . ?
C12 C13 H7 119.6 . . ?
C13 C14 C15 121.6(7) . . ?
C13 C14 H8 119.2 . . ?
C15 C14 H8 119.2 . . ?
C14 C15 C16 119.2(7) . . ?
C14 C15 H9 120.4 . . ?
C16 C15 H9 120.4 . . ?
C15 C16 N4 120.1(6) . . ?
C15 C16 C11 120.5(6) . . ?
N4 C16 C11 119.4(6) . . ?
O1 C17 N1 122.2(7) . . ?
O1 C17 C18 123.1(7) . . ?
N1 C17 C18 114.7(6) . . ?
C101 C18 C103 111.9(8) . . ?
C101 C18 C102 111.4(7) . . ?
C103 C18 C102 108.0(8) . . ?
C101 C18 C17 109.2(7) . . ?
C103 C18 C17 106.8(7) . . ?
C102 C18 C17 109.4(7) . . ?
C22 C21 C26 117.8(5) . . ?
C22 C21 C2 121.5(5) . . ?
C26 C21 C2 120.7(5) . . ?
C23 C22 N2 120.6(6) . . ?
C23 C22 C21 120.8(6) . . ?
N2 C22 C21 118.6(5) . . ?
C22 C23 C24 119.7(6) . . ?
C22 C23 H10 120.1 . . ?
C24 C23 H10 120.1 . . ?
C25 C24 C23 121.6(6) . . ?
C25 C24 H11 119.2 . . ?
C23 C24 H11 119.2 . . ?
C24 C25 C26 120.2(6) . . ?
C24 C25 H12 119.9 . . ?
C26 C25 H12 119.9 . . ?
C25 C26 N5 120.1(5) . . ?
C25 C26 C21 119.9(6) . . ?
N5 C26 C21 119.7(5) . . ?
O2 C27 N2 124.3(6) . . ?
O2 C27 C28 120.9(6) . . ?
N2 C27 C28 114.8(5) . . ?
C105 C28 C106 109.8(8) . . ?
C105 C28 C27 109.4(7) . . ?
C106 C28 C27 112.4(6) . . ?
C105 C28 C104 111.5(10) . . ?
C106 C28 C104 106.6(7) . . ?
C27 C28 C104 107.1(7) . . ?
C36 C31 C32 118.4(6) . . ?
C36 C31 C3 121.7(6) . . ?
C32 C31 C3 119.9(6) . . ?
C33 C32 N3 119.2(6) . . ?
C33 C32 C31 120.4(6) . . ?
N3 C32 C31 120.4(6) . . ?
C34 C33 C32 119.6(6) . . ?
C34 C33 H13 120.2 . . ?
C32 C33 H13 120.2 . . ?
C33 C34 C35 121.7(7) . . ?
C33 C34 H14 119.2 . . ?
C35 C34 H14 119.2 . . ?
C34 C35 C36 119.9(6) . . ?
C34 C35 H15 120.1 . . ?
C36 C35 H15 120.1 . . ?
C35 C36 N6 120.2(6) . . ?
C35 C36 C31 120.0(6) . . ?
N6 C36 C31 119.7(6) . . ?
O3 C37 N3 122.6(6) . . ?
O3 C37 C38 121.7(6) . . ?
N3 C37 C38 115.7(6) . . ?
C108 C38 C109 111.7(8) . . ?
C108 C38 C37 105.8(6) . . ?
C109 C38 C37 110.3(6) . . ?
C108 C38 C107 107.0(7) . . ?
C109 C38 C107 108.0(7) . . ?
C37 C38 C107 114.0(6) . . ?
O4 C41 N4 123.8(6) . . ?
O4 C41 C42 122.1(6) . . ?
N4 C41 C42 114.1(6) . . ?
C41 C42 C110 108.9(5) . . ?
C41 C42 C111 110.1(6) . . ?
C110 C42 C111 109.8(6) . . ?
C41 C42 C112 109.7(6) . . ?
C110 C42 C112 108.9(6) . . ?
C111 C42 C112 109.3(6) . . ?
O5 C51 N5 123.8(6) . . ?
O5 C51 C52 119.8(6) . . ?
N5 C51 C52 116.3(5) . . ?
C51 C52 C115 108.9(6) . . ?
C51 C52 C113 114.8(6) . . ?
C115 C52 C113 109.9(5) . . ?
C51 C52 C114 105.0(5) . . ?
C115 C52 C114 109.0(6) . . ?
C113 C52 C114 109.1(6) . . ?
O6 C61 N6 124.9(7) . . ?
O6 C61 C62 120.8(6) . . ?
N6 C61 C62 114.3(7) . . ?
C119 C62 C121 112.7(9) . . ?
C121 C62 C116 131.9(13) . . ?
C119 C62 C117 133.0(14) . . ?
C121 C62 C117 49.4(10) . . ?
C116 C62 C117 111.7(10) . . ?
C119 C62 C61 115.7(10) . . ?
C121 C62 C61 110.1(10) . . ?
C116 C62 C61 117.8(10) . . ?
C117 C62 C61 111.3(11) . . ?
C119 C62 C118 68.6(11) . . ?
C121 C62 C118 56.9(10) . . ?
C116 C62 C118 109.0(11) . . ?
C117 C62 C118 105.7(10) . . ?
C61 C62 C118 99.9(12) . . ?
C119 C62 C120 108.3(10) . . ?
C121 C62 C120 107.0(9) . . ?
C116 C62 C120 67.3(11) . . ?
C117 C62 C120 58.2(10) . . ?
C61 C62 C120 102.2(9) . . ?
C118 C62 C120 156.5(13) . . ?
O7 C71 C72 104.3(7) . . ?
O7 C71 H79 110.9 . . ?
C72 C71 H79 110.9 . . ?
O7 C71 H80 110.9 . . ?
C72 C71 H80 110.9 . . ?
H79 C71 H80 108.9 . . ?
C73 C72 C71 105.6(8) . . ?
C73 C72 H81 110.6 . . ?
C71 C72 H81 110.6 . . ?
C73 C72 H82 110.6 . . ?
C71 C72 H82 110.6 . . ?
H81 C72 H82 108.7 . . ?
C74 C73 C72 103.0(9) . . ?
C74 C73 H83 111.2 . . ?
C72 C73 H83 111.2 . . ?
C74 C73 H84 111.2 . . ?
C72 C73 H84 111.2 . . ?
H83 C73 H84 109.1 . . ?
O7 C74 C73 105.3(9) . . ?
O7 C74 H85 110.7 . . ?
C73 C74 H85 110.7 . . ?
O7 C74 H86 110.7 . . ?
C73 C74 H86 110.7 . . ?
H85 C74 H86 108.8 . . ?
C18 C101 H16 109.5 . . ?
C18 C101 H17 109.5 . . ?
H16 C101 H17 109.5 . . ?
C18 C101 H18 109.5 . . ?
H16 C101 H18 109.5 . . ?
H17 C101 H18 109.5 . . ?
C18 C102 H19 109.5 . . ?
C18 C102 H20 109.5 . . ?
H19 C102 H20 109.5 . . ?
C18 C102 H21 109.5 . . ?
H19 C102 H21 109.5 . . ?
H20 C102 H21 109.5 . . ?
C18 C103 H22 109.5 . . ?
C18 C103 H23 109.5 . . ?
H22 C103 H23 109.5 . . ?
C18 C103 H24 109.5 . . ?
H22 C103 H24 109.5 . . ?
H23 C103 H24 109.5 . . ?
C28 C104 H25 109.5 . . ?
C28 C104 H26 109.5 . . ?
H25 C104 H26 109.5 . . ?
C28 C104 H27 109.5 . . ?
H25 C104 H27 109.5 . . ?
H26 C104 H27 109.5 . . ?
C28 C105 H28 109.5 . . ?
C28 C105 H29 109.5 . . ?
H28 C105 H29 109.5 . . ?
C28 C105 H30 109.5 . . ?
H28 C105 H30 109.5 . . ?
H29 C105 H30 109.5 . . ?
C28 C106 H31 109.5 . . ?
C28 C106 H32 109.5 . . ?
H31 C106 H32 109.5 . . ?
C28 C106 H33 109.5 . . ?
H31 C106 H33 109.5 . . ?
H32 C106 H33 109.5 . . ?
C38 C107 H34 109.5 . . ?
C38 C107 H35 109.5 . . ?
H34 C107 H35 109.5 . . ?
C38 C107 H36 109.5 . . ?
H34 C107 H36 109.5 . . ?
H35 C107 H36 109.5 . . ?
C38 C108 H37 109.5 . . ?
C38 C108 H38 109.5 . . ?
H37 C108 H38 109.5 . . ?
C38 C108 H39 109.5 . . ?
H37 C108 H39 109.5 . . ?
H38 C108 H39 109.5 . . ?
C38 C109 H40 109.5 . . ?
C38 C109 H41 109.5 . . ?
H40 C109 H41 109.5 . . ?
C38 C109 H42 109.5 . . ?
H40 C109 H42 109.5 . . ?
H41 C109 H42 109.5 . . ?
C42 C110 H43 109.5 . . ?
C42 C110 H44 109.5 . . ?
H43 C110 H44 109.5 . . ?
C42 C110 H45 109.5 . . ?
H43 C110 H45 109.5 . . ?
H44 C110 H45 109.5 . . ?
C42 C111 H46 109.5 . . ?
C42 C111 H47 109.5 . . ?
H46 C111 H47 109.5 . . ?
C42 C111 H48 109.5 . . ?
H46 C111 H48 109.5 . . ?
H47 C111 H48 109.5 . . ?
C42 C112 H49 109.5 . . ?
C42 C112 H50 109.5 . . ?
H49 C112 H50 109.5 . . ?
C42 C112 H51 109.5 . . ?
H49 C112 H51 109.5 . . ?
H50 C112 H51 109.5 . . ?
C52 C113 H52 109.5 . . ?
C52 C113 H53 109.5 . . ?
H52 C113 H53 109.5 . . ?
C52 C113 H54 109.5 . . ?
H52 C113 H54 109.5 . . ?
H53 C113 H54 109.5 . . ?
C52 C114 H55 109.5 . . ?
C52 C114 H56 109.5 . . ?
H55 C114 H56 109.5 . . ?
C52 C114 H57 109.5 . . ?
H55 C114 H57 109.5 . . ?
H56 C114 H57 109.5 . . ?
C52 C115 H58 109.5 . . ?
C52 C115 H59 109.5 . . ?
H58 C115 H59 109.5 . . ?
C52 C115 H60 109.5 . . ?
H58 C115 H60 109.5 . . ?
H59 C115 H60 109.5 . . ?
C62 C116 H61 109.5 . . ?
C62 C116 H62 109.5 . . ?
H61 C116 H62 109.5 . . ?
C62 C116 H63 109.5 . . ?
H61 C116 H63 109.5 . . ?
H62 C116 H63 109.5 . . ?
C62 C117 H64 109.5 . . ?
C62 C117 H65 109.5 . . ?
H64 C117 H65 109.5 . . ?
C62 C117 H66 109.5 . . ?
H64 C117 H66 109.5 . . ?
H65 C117 H66 109.5 . . ?
C62 C118 H67 109.5 . . ?
C62 C118 H68 109.5 . . ?
H67 C118 H68 109.5 . . ?
C62 C118 H69 109.5 . . ?
H67 C118 H69 109.5 . . ?
H68 C118 H69 109.5 . . ?
C62 C119 H70 109.5 . . ?
C62 C119 H71 109.5 . . ?
H70 C119 H71 109.5 . . ?
C62 C119 H72 109.5 . . ?
H70 C119 H72 109.5 . . ?
H71 C119 H72 109.5 . . ?
C62 C120 H73 109.5 . . ?
C62 C120 H74 109.5 . . ?
H73 C120 H74 109.5 . . ?
C62 C120 H75 109.5 . . ?
H73 C120 H75 109.5 . . ?
H74 C120 H75 109.5 . . ?
C62 C121 H76 109.5 . . ?
C62 C121 H77 109.5 . . ?
H76 C121 H77 109.5 . . ?
C62 C121 H78 109.5 . . ?
H76 C121 H78 109.5 . . ?
H77 C121 H78 109.5 . . ?

loop_
_geom_bond_atom_site_label_1
_geom_bond_atom_site_label_2
_geom_bond_distance
_geom_bond_site_symmetry_2
_geom_bond_publ_flag
Tb1 O21 2.378(4) . ?
Tb1 O9 2.379(4) . ?
Tb1 O10 2.404(4) . ?
Tb1 O8 2.426(4) . ?
Tb1 O11 2.432(4) . ?
Tb1 O32 2.432(4) . ?
Tb1 O12 2.460(4) . ?
Tb1 O31 2.495(4) . ?
Tb1 O22 2.496(4) . ?
Tb1 C2 2.837(5) . ?
Tb1 C3 2.852(7) . ?
Tb1 C1 2.855(6) . ?
O1 C17 1.216(8) . ?
O2 C27 1.221(7) . ?
O3 C37 1.220(8) . ?
O4 C41 1.230(7) . ?
O5 C51 1.221(7) . ?
O6 C61 1.197(9) . ?
O7 C74 1.451(10) . ?
O7 C71 1.461(10) . ?
O11 C1 1.262(7) . ?
O12 C1 1.263(7) . ?
O21 C2 1.289(7) . ?
O22 C2 1.241(7) . ?
O31 C3 1.256(7) . ?
O32 C3 1.268(7) . ?
N1 C17 1.348(8) . ?
N1 C12 1.384(8) . ?
N1 H1 0.8800 . ?
N2 C27 1.338(8) . ?
N2 C22 1.401(8) . ?
N2 H2 0.8800 . ?
N3 C37 1.348(8) . ?
N3 C32 1.399(8) . ?
N3 H3 0.8800 . ?
N4 C41 1.348(8) . ?
N4 C16 1.383(8) . ?
N4 H4 0.8800 . ?
N5 C51 1.351(8) . ?
N5 C26 1.403(8) . ?
N5 H5 0.8800 . ?
N6 C61 1.353(8) . ?
N6 C36 1.394(8) . ?
N6 H6 0.8800 . ?
C1 C11 1.506(9) . ?
C2 C21 1.502(7) . ?
C3 C31 1.495(9) . ?
C11 C12 1.400(8) . ?
C11 C16 1.413(9) . ?
C12 C13 1.395(9) . ?
C13 C14 1.357(10) . ?
C13 H7 0.9500 . ?
C14 C15 1.371(9) . ?
C14 H8 0.9500 . ?
C15 C16 1.382(9) . ?
C15 H9 0.9500 . ?
C17 C18 1.531(11) . ?
C18 C101 1.493(11) . ?
C18 C103 1.517(10) . ?
C18 C102 1.529(11) . ?
C21 C22 1.403(8) . ?
C21 C26 1.430(8) . ?
C22 C23 1.381(7) . ?
C23 C24 1.386(9) . ?
C23 H10 0.9500 . ?
C24 C25 1.349(9) . ?
C24 H11 0.9500 . ?
C25 C26 1.394(8) . ?
C25 H12 0.9500 . ?
C27 C28 1.541(9) . ?
C28 C105 1.426(11) . ?
C28 C106 1.513(10) . ?
C28 C104 1.558(13) . ?
C31 C36 1.405(9) . ?
C31 C32 1.412(8) . ?
C32 C33 1.374(9) . ?
C33 C34 1.369(9) . ?
C33 H13 0.9500 . ?
C34 C35 1.369(9) . ?
C34 H14 0.9500 . ?
C35 C36 1.379(9) . ?
C35 H15 0.9500 . ?
C37 C38 1.509(9) . ?
C38 C108 1.501(10) . ?
C38 C109 1.507(10) . ?
C38 C107 1.534(11) . ?
C41 C42 1.515(9) . ?
C42 C110 1.516(9) . ?
C42 C111 1.521(10) . ?
C42 C112 1.548(8) . ?
C51 C52 1.515(9) . ?
C52 C115 1.521(10) . ?
C52 C113 1.522(9) . ?
C52 C114 1.534(9) . ?
C61 C62 1.528(11) . ?
C62 C119 1.463(12) . ?
C62 C121 1.468(11) . ?
C62 C116 1.472(13) . ?
C62 C117 1.489(13) . ?
C62 C118 1.532(14) . ?
C62 C120 1.548(13) . ?
C71 C72 1.509(12) . ?
C71 H79 0.9900 . ?
C71 H80 0.9900 . ?
C72 C73 1.500(13) . ?
C72 H81 0.9900 . ?
C72 H82 0.9900 . ?
C73 C74 1.461(13) . ?
C73 H83 0.9900 . ?
C73 H84 0.9900 . ?
C74 H85 0.9900 . ?
C74 H86 0.9900 . ?
C101 H16 0.9800 . ?
C101 H17 0.9800 . ?
C101 H18 0.9800 . ?
C102 H19 0.9800 . ?
C102 H20 0.9800 . ?
C102 H21 0.9800 . ?
C103 H22 0.9800 . ?
C103 H23 0.9800 . ?
C103 H24 0.9800 . ?
C104 H25 0.9800 . ?
C104 H26 0.9800 . ?
C104 H27 0.9800 . ?
C105 H28 0.9800 . ?
C105 H29 0.9800 . ?
C105 H30 0.9800 . ?
C106 H31 0.9800 . ?
C106 H32 0.9800 . ?
C106 H33 0.9800 . ?
C107 H34 0.9800 . ?
C107 H35 0.9800 . ?
C107 H36 0.9800 . ?
C108 H37 0.9800 . ?
C108 H38 0.9800 . ?
C108 H39 0.9800 . ?
C109 H40 0.9800 . ?
C109 H41 0.9800 . ?
C109 H42 0.9800 . ?
C110 H43 0.9800 . ?
C110 H44 0.9800 . ?
C110 H45 0.9800 . ?
C111 H46 0.9800 . ?
C111 H47 0.9800 . ?
C111 H48 0.9800 . ?
C112 H49 0.9800 . ?
C112 H50 0.9800 . ?
C112 H51 0.9800 . ?
C113 H52 0.9800 . ?
C113 H53 0.9800 . ?
C113 H54 0.9800 . ?
C114 H55 0.9800 . ?
C114 H56 0.9800 . ?
C114 H57 0.9800 . ?
C115 H58 0.9800 . ?
C115 H59 0.9800 . ?
C115 H60 0.9800 . ?
C116 H61 0.9800 . ?
C116 H62 0.9800 . ?
C116 H63 0.9800 . ?
C117 H64 0.9800 . ?
C117 H65 0.9800 . ?
C117 H66 0.9800 . ?
C118 H67 0.9800 . ?
C118 H68 0.9800 . ?
C118 H69 0.9800 . ?
C119 H70 0.9800 . ?
C119 H71 0.9800 . ?
C119 H72 0.9800 . ?
C120 H73 0.9800 . ?
C120 H74 0.9800 . ?
C120 H75 0.9800 . ?
C121 H76 0.9800 . ?
C121 H77 0.9800 . ?
C121 H78 0.9800 . ?

loop_
_geom_torsion_atom_site_label_1
_geom_torsion_atom_site_label_2
_geom_torsion_atom_site_label_3
_geom_torsion_atom_site_label_4
_geom_torsion
_geom_torsion_site_symmetry_1
_geom_torsion_site_symmetry_2
_geom_torsion_site_symmetry_3
_geom_torsion_site_symmetry_4
_geom_torsion_publ_flag
O21 Tb1 O11 C1 75.5(3) . . . . ?
O9 Tb1 O11 C1 -77.9(3) . . . . ?
O10 Tb1 O11 C1 -135.5(3) . . . . ?
O8 Tb1 O11 C1 -6.7(4) . . . . ?
O32 Tb1 O11 C1 -152.5(4) . . . . ?
O12 Tb1 O11 C1 -1.3(3) . . . . ?
O31 Tb1 O11 C1 153.5(4) . . . . ?
O22 Tb1 O11 C1 96.6(4) . . . . ?
C2 Tb1 O11 C1 85.4(4) . . . . ?
C3 Tb1 O11 C1 -180.0(4) . . . . ?
O21 Tb1 O12 C1 -91.2(3) . . . . ?
O9 Tb1 O12 C1 96.7(3) . . . . ?
O10 Tb1 O12 C1 139.3(3) . . . . ?
O8 Tb1 O12 C1 176.8(3) . . . . ?
O11 Tb1 O12 C1 1.3(3) . . . . ?
O32 Tb1 O12 C1 33.0(4) . . . . ?
O31 Tb1 O12 C1 -29.0(4) . . . . ?
O22 Tb1 O12 C1 -121.0(3) . . . . ?
C2 Tb1 O12 C1 -104.9(3) . . . . ?
C3 Tb1 O12 C1 2.9(4) . . . . ?
O9 Tb1 O21 C2 -132.4(4) . . . . ?
O10 Tb1 O21 C2 -1.6(4) . . . . ?
O8 Tb1 O21 C2 -75.4(4) . . . . ?
O11 Tb1 O21 C2 158.6(4) . . . . ?
O32 Tb1 O21 C2 96.3(4) . . . . ?
O12 Tb1 O21 C2 -148.7(4) . . . . ?
O31 Tb1 O21 C2 79.9(4) . . . . ?
O22 Tb1 O21 C2 -1.7(3) . . . . ?
C3 Tb1 O21 C2 88.0(4) . . . . ?
C1 Tb1 O21 C2 -175.6(4) . . . . ?
O21 Tb1 O22 C2 1.8(3) . . . . ?
O9 Tb1 O22 C2 146.3(3) . . . . ?
O10 Tb1 O22 C2 -178.2(4) . . . . ?
O8 Tb1 O22 C2 100.0(4) . . . . ?
O11 Tb1 O22 C2 -25.0(4) . . . . ?
O32 Tb1 O22 C2 -115.5(4) . . . . ?
O12 Tb1 O22 C2 39.0(4) . . . . ?
O31 Tb1 O22 C2 -82.6(4) . . . . ?
C3 Tb1 O22 C2 -97.7(4) . . . . ?
C1 Tb1 O22 C2 9.6(4) . . . . ?
O21 Tb1 O31 C3 161.7(4) . . . . ?
O9 Tb1 O31 C3 0.3(4) . . . . ?
O10 Tb1 O31 C3 -73.0(4) . . . . ?
O8 Tb1 O31 C3 -138.7(4) . . . . ?
O11 Tb1 O31 C3 76.1(4) . . . . ?
O32 Tb1 O31 C3 -1.7(3) . . . . ?
O12 Tb1 O31 C3 100.2(4) . . . . ?
O22 Tb1 O31 C3 -143.9(4) . . . . ?
C2 Tb1 O31 C3 -170.7(4) . . . . ?
C1 Tb1 O31 C3 87.7(4) . . . . ?
O21 Tb1 O32 C3 -18.7(4) . . . . ?
O9 Tb1 O32 C3 -176.7(4) . . . . ?
O10 Tb1 O32 C3 103.8(4) . . . . ?
O8 Tb1 O32 C3 146.9(4) . . . . ?
O11 Tb1 O32 C3 -85.6(4) . . . . ?
O12 Tb1 O32 C3 -111.4(4) . . . . ?
O31 Tb1 O32 C3 1.7(3) . . . . ?
O22 Tb1 O32 C3 43.3(4) . . . . ?
C2 Tb1 O32 C3 14.5(4) . . . . ?
C1 Tb1 O32 C3 -97.4(4) . . . . ?
Tb1 O11 C1 O12 2.3(5) . . . . ?
Tb1 O11 C1 C11 -175.3(4) . . . . ?
Tb1 O12 C1 O11 -2.3(5) . . . . ?
Tb1 O12 C1 C11 175.4(4) . . . . ?
O21 Tb1 C1 O11 -100.0(3) . . . . ?
O9 Tb1 C1 O11 99.3(3) . . . . ?
O10 Tb1 C1 O11 93.2(6) . . . . ?
O8 Tb1 C1 O11 174.5(3) . . . . ?
O32 Tb1 C1 O11 26.4(3) . . . . ?
O12 Tb1 C1 O11 177.6(5) . . . . ?
O31 Tb1 C1 O11 -26.4(3) . . . . ?
O22 Tb1 C1 O11 -106.4(3) . . . . ?
C2 Tb1 C1 O11 -102.1(3) . . . . ?
C3 Tb1 C1 O11 0.0(4) . . . . ?
O21 Tb1 C1 O12 82.3(3) . . . . ?
O9 Tb1 C1 O12 -78.3(3) . . . . ?
O10 Tb1 C1 O12 -84.4(6) . . . . ?
O8 Tb1 C1 O12 -3.2(3) . . . . ?
O11 Tb1 C1 O12 -177.6(5) . . . . ?
O32 Tb1 C1 O12 -151.3(3) . . . . ?
O31 Tb1 C1 O12 156.0(3) . . . . ?
O22 Tb1 C1 O12 76.0(4) . . . . ?
C2 Tb1 C1 O12 80.3(3) . . . . ?
C3 Tb1 C1 O12 -177.6(3) . . . . ?
Tb1 O22 C2 O21 -2.9(5) . . . . ?
Tb1 O22 C2 C21 178.1(5) . . . . ?
Tb1 O21 C2 O22 3.1(6) . . . . ?
Tb1 O21 C2 C21 -177.9(5) . . . . ?
O21 Tb1 C2 O22 -176.9(6) . . . . ?
O9 Tb1 C2 O22 -69.9(6) . . . . ?
O10 Tb1 C2 O22 1.8(4) . . . . ?
O8 Tb1 C2 O22 -74.8(4) . . . . ?
O11 Tb1 C2 O22 160.7(3) . . . . ?
O32 Tb1 C2 O22 79.6(4) . . . . ?
O12 Tb1 C2 O22 -146.4(3) . . . . ?
O31 Tb1 C2 O22 90.1(4) . . . . ?
C3 Tb1 C2 O22 86.0(4) . . . . ?
C1 Tb1 C2 O22 -172.4(3) . . . . ?
O9 Tb1 C2 O21 107.0(5) . . . . ?
O10 Tb1 C2 O21 178.7(3) . . . . ?
O8 Tb1 C2 O21 102.1(4) . . . . ?
O11 Tb1 C2 O21 -22.4(4) . . . . ?
O32 Tb1 C2 O21 -103.6(4) . . . . ?
O12 Tb1 C2 O21 30.5(4) . . . . ?
O31 Tb1 C2 O21 -93.0(4) . . . . ?
O22 Tb1 C2 O21 176.9(6) . . . . ?
C3 Tb1 C2 O21 -97.1(4) . . . . ?
C1 Tb1 C2 O21 4.5(4) . . . . ?
Tb1 O31 C3 O32 2.9(6) . . . . ?
Tb1 O31 C3 C31 -175.1(5) . . . . ?
Tb1 O32 C3 O31 -3.0(6) . . . . ?
Tb1 O32 C3 C31 175.0(5) . . . . ?
O21 Tb1 C3 O31 -18.2(4) . . . . ?
O9 Tb1 C3 O31 -179.8(4) . . . . ?
O10 Tb1 C3 O31 105.6(4) . . . . ?
O8 Tb1 C3 O31 100.2(6) . . . . ?
O11 Tb1 C3 O31 -96.9(4) . . . . ?
O32 Tb1 C3 O31 177.0(6) . . . . ?
O12 Tb1 C3 O31 -98.2(4) . . . . ?
O22 Tb1 C3 O31 35.1(4) . . . . ?
C2 Tb1 C3 O31 9.0(4) . . . . ?
C1 Tb1 C3 O31 -96.9(4) . . . . ?
O21 Tb1 C3 O32 164.8(4) . . . . ?
O9 Tb1 C3 O32 3.2(4) . . . . ?
O10 Tb1 C3 O32 -71.4(4) . . . . ?
O8 Tb1 C3 O32 -76.9(6) . . . . ?
O11 Tb1 C3 O32 86.1(4) . . . . ?
O12 Tb1 C3 O32 84.8(4) . . . . ?
O31 Tb1 C3 O32 -177.0(6) . . . . ?
O22 Tb1 C3 O32 -141.9(4) . . . . ?
C2 Tb1 C3 O32 -168.0(4) . . . . ?
C1 Tb1 C3 O32 86.1(4) . . . . ?
O11 C1 C11 C12 -0.6(8) . . . . ?
O12 C1 C11 C12 -178.1(5) . . . . ?
O11 C1 C11 C16 177.4(5) . . . . ?
O12 C1 C11 C16 -0.1(8) . . . . ?
C17 N1 C12 C13 15.0(11) . . . . ?
C17 N1 C12 C11 -165.4(7) . . . . ?
C16 C11 C12 N1 175.5(5) . . . . ?
C1 C11 C12 N1 -6.4(8) . . . . ?
C16 C11 C12 C13 -5.0(8) . . . . ?
C1 C11 C12 C13 173.1(5) . . . . ?
N1 C12 C13 C14 -179.1(6) . . . . ?
C11 C12 C13 C14 1.3(9) . . . . ?
C12 C13 C14 C15 2.0(10) . . . . ?
C13 C14 C15 C16 -1.5(9) . . . . ?
C14 C15 C16 N4 179.6(5) . . . . ?
C14 C15 C16 C11 -2.3(9) . . . . ?
C41 N4 C16 C15 -34.0(9) . . . . ?
C41 N4 C16 C11 147.9(6) . . . . ?
C12 C11 C16 C15 5.5(8) . . . . ?
C1 C11 C16 C15 -172.5(5) . . . . ?
C12 C11 C16 N4 -176.4(5) . . . . ?
C1 C11 C16 N4 5.5(8) . . . . ?
C12 N1 C17 O1 -7.0(12) . . . . ?
C12 N1 C17 C18 171.9(7) . . . . ?
O1 C17 C18 C101 117.0(8) . . . . ?
N1 C17 C18 C101 -61.9(8) . . . . ?
O1 C17 C18 C103 -4.1(11) . . . . ?
N1 C17 C18 C103 177.0(7) . . . . ?
O1 C17 C18 C102 -120.8(8) . . . . ?
N1 C17 C18 C102 60.3(9) . . . . ?
O22 C2 C21 C22 -176.4(6) . . . . ?
O21 C2 C21 C22 4.6(9) . . . . ?
O22 C2 C21 C26 2.7(9) . . . . ?
O21 C2 C21 C26 -176.3(6) . . . . ?
C27 N2 C22 C23 13.0(11) . . . . ?
C27 N2 C22 C21 -169.0(7) . . . . ?
C26 C21 C22 C23 -0.8(10) . . . . ?
C2 C21 C22 C23 178.3(6) . . . . ?
C26 C21 C22 N2 -178.8(6) . . . . ?
C2 C21 C22 N2 0.2(9) . . . . ?
N2 C22 C23 C24 177.6(6) . . . . ?
C21 C22 C23 C24 -0.4(10) . . . . ?
C22 C23 C24 C25 1.5(11) . . . . ?
C23 C24 C25 C26 -1.3(12) . . . . ?
C24 C25 C26 N5 174.3(7) . . . . ?
C24 C25 C26 C21 0.0(10) . . . . ?
C51 N5 C26 C25 6.3(11) . . . . ?
C51 N5 C26 C21 -179.4(6) . . . . ?
C22 C21 C26 C25 1.0(9) . . . . ?
C2 C21 C26 C25 -178.1(6) . . . . ?
C22 C21 C26 N5 -173.2(6) . . . . ?
C2 C21 C26 N5 7.7(9) . . . . ?
C22 N2 C27 O2 -1.1(12) . . . . ?
C22 N2 C27 C28 177.0(7) . . . . ?
O2 C27 C28 C105 -21.7(12) . . . . ?
N2 C27 C28 C105 160.2(9) . . . . ?
O2 C27 C28 C106 -143.9(7) . . . . ?
N2 C27 C28 C106 38.0(10) . . . . ?
O2 C27 C28 C104 99.3(9) . . . . ?
N2 C27 C28 C104 -78.8(9) . . . . ?
O31 C3 C31 C36 6.4(10) . . . . ?
O32 C3 C31 C36 -171.6(6) . . . . ?
O31 C3 C31 C32 -177.0(6) . . . . ?
C37 N3 C32 C33 -34.3(10) . . . . ?
C37 N3 C32 C31 148.2(7) . . . . ?
C36 C31 C32 C33 2.9(10) . . . . ?
C3 C31 C32 C33 -173.8(6) . . . . ?
C36 C31 C32 N3 -179.6(6) . . . . ?
C3 C31 C32 N3 3.6(9) . . . . ?
N3 C32 C33 C34 -178.8(6) . . . . ?
C31 C32 C33 C34 -1.3(10) . . . . ?
C32 C33 C34 C35 -1.6(11) . . . . ?
C33 C34 C35 C36 2.8(11) . . . . ?
C34 C35 C36 N6 175.8(6) . . . . ?
C34 C35 C36 C31 -1.0(10) . . . . ?
C61 N6 C36 C35 17.6(11) . . . . ?
C61 N6 C36 C31 -165.5(7) . . . . ?
C32 C31 C36 C35 -1.7(10) . . . . ?
C3 C31 C36 C35 174.9(6) . . . . ?
C32 C31 C36 N6 -178.6(6) . . . . ?
C3 C31 C36 N6 -1.9(10) . . . . ?
C32 N3 C37 O3 1.7(11) . . . . ?
C32 N3 C37 C38 -176.1(6) . . . . ?
O3 C37 C38 C108 -92.8(9) . . . . ?
N3 C37 C38 C108 85.0(8) . . . . ?
O3 C37 C38 C109 28.1(10) . . . . ?
N3 C37 C38 C109 -154.0(7) . . . . ?
O3 C37 C38 C107 149.8(7) . . . . ?
N3 C37 C38 C107 -32.4(8) . . . . ?
C16 N4 C41 O4 3.3(10) . . . . ?
C16 N4 C41 C42 -175.0(5) . . . . ?
O4 C41 C42 C110 -114.6(7) . . . . ?
N4 C41 C42 C110 63.7(7) . . . . ?
O4 C41 C42 C111 5.9(9) . . . . ?
N4 C41 C42 C111 -175.8(6) . . . . ?
O4 C41 C42 C112 126.3(7) . . . . ?
N4 C41 C42 C112 -55.5(7) . . . . ?
C26 N5 C51 O5 13.3(12) . . . . ?
C26 N5 C51 C52 -164.7(6) . . . . ?
O5 C51 C52 C115 60.7(9) . . . . ?
N5 C51 C52 C115 -121.2(6) . . . . ?
O5 C51 C52 C113 -175.7(7) . . . . ?
N5 C51 C52 C113 2.4(9) . . . . ?
O5 C51 C52 C114 -55.8(9) . . . . ?
N5 C51 C52 C114 122.2(7) . . . . ?
C36 N6 C61 O6 1.7(13) . . . . ?
C36 N6 C61 C62 -175.6(7) . . . . ?
O6 C61 C62 C119 142.7(12) . . . . ?
N6 C61 C62 C119 -39.9(13) . . . . ?
O6 C61 C62 C121 13.5(14) . . . . ?
N6 C61 C62 C121 -169.1(11) . . . . ?
O6 C61 C62 C116 -170.5(14) . . . . ?
N6 C61 C62 C116 7.0(15) . . . . ?
O6 C61 C62 C117 -39.6(15) . . . . ?
N6 C61 C62 C117 137.9(12) . . . . ?
O6 C61 C62 C118 71.7(15) . . . . ?
N6 C61 C62 C118 -110.8(13) . . . . ?
O6 C61 C62 C120 -99.9(12) . . . . ?
N6 C61 C62 C120 77.5(11) . . . . ?
C74 O7 C71 C72 -4.3(10) . . . . ?
O7 C71 C72 C73 -17.4(11) . . . . ?
C71 C72 C73 C74 32.4(12) . . . . ?
C71 O7 C74 C73 25.0(11) . . . . ?
C72 C73 C74 O7 -34.9(11) . . . . ?
